data_4316323
loop_
_publ_author_name
'Chhatra B. Khadka'
'Daniel G. Macdonald'
'Yanhua Lan'
'Annie K. Powell'
'Dieter Fenske'
'John F. Corrigan'

_publ_contact_author_address
;Dept of Chemistry
The University of Western Ontario
London ON
N6A 5B7 Canada    
;
_publ_contact_author_email corrigan@uwo.ca
_publ_contact_author_name 'John F Corrigan'
_publ_section_title
;
 Trimethylsilylchalcogenolates of Co(II) and Mn(II): From Mononuclear
 Coordination Complexes to Clusters Containing -ESiMe3 Moieties (E = S,
 Se)
;
_journal_name_full 'Inorganic Chemistry'
_journal_page_first 7289
_journal_page_last 7297
_journal_paper_doi 10.1021/ic902346u
_journal_volume 49
_journal_year 2010
_chemical_formula_moiety 'C36 H102 Li2 Mn5 N6 S9 Si6'
_chemical_formula_sum 'C48.9 H102 Li2 Mn5 N6 S9 Si6'
_chemical_formula_weight 1519.92
_chemical_name_systematic
; 
 ? 
;
_space_group_IT_number 14
_symmetry_space_group_name_Hall '-P 2ybc'
_symmetry_space_group_name_H-M 'P 1 21/c 1'
_atom_sites_solution_hydrogens geom
_atom_sites_solution_primary direct
_atom_sites_solution_secondary difmap
_audit_creation_method SHELXL-97
_cell_angle_alpha 90.00
_cell_angle_beta 93.0000(10)
_cell_angle_gamma 90.00
_cell_formula_units_Z 4
_cell_length_a 16.7280(8)
_cell_length_b 17.8065(8)
_cell_length_c 29.6483(15)
_cell_measurement_reflns_used 9875
_cell_measurement_temperature 150(2)
_cell_measurement_theta_max 26.50
_cell_measurement_theta_min 2.29
_cell_volume 8819.2(7)
_computing_cell_refinement 'Bruker SAINT'
_computing_data_collection 'Bruker APEX2'
_computing_data_reduction 'Bruker SAINT'
_computing_molecular_graphics 'Bruker SHELXTL'
_computing_publication_material 'Bruker SHELXTL'
_computing_structure_refinement 'SHELXL-97 (Sheldrick, 2008)'
_computing_structure_solution 'SHELXS-97 (Sheldrick, 2008)'
_diffrn_ambient_temperature 150(2)
_diffrn_measured_fraction_theta_full 1.000
_diffrn_measured_fraction_theta_max 1.000
_diffrn_measurement_device_type 'Bruker Apex-II CCD'
_diffrn_measurement_method '\f and \w scans'
_diffrn_radiation_monochromator graphite
_diffrn_radiation_source 'fine-focus sealed tube'
_diffrn_radiation_type MoK\a
_diffrn_radiation_wavelength 0.71073
_diffrn_reflns_av_R_equivalents 0.0560
_diffrn_reflns_av_sigmaI/netI 0.0516
_diffrn_reflns_limit_h_max 19
_diffrn_reflns_limit_h_min -19
_diffrn_reflns_limit_k_max 20
_diffrn_reflns_limit_k_min -21
_diffrn_reflns_limit_l_max 35
_diffrn_reflns_limit_l_min -35
_diffrn_reflns_number 62546
_diffrn_reflns_theta_full 25.00
_diffrn_reflns_theta_max 25.00
_diffrn_reflns_theta_min 1.33
_exptl_absorpt_coefficient_mu 1.020
_exptl_absorpt_correction_T_max 0.944
_exptl_absorpt_correction_T_min 0.897
_exptl_absorpt_correction_type multi-scan
_exptl_crystal_colour orange
_exptl_crystal_density_diffrn 1.145
_exptl_crystal_density_method 'not measured'
_exptl_crystal_description block
_exptl_crystal_F_000 3186
_exptl_crystal_size_max 0.107
_exptl_crystal_size_mid 0.097
_exptl_crystal_size_min 0.057
_refine_diff_density_max 1.457
_refine_diff_density_min -0.447
_refine_diff_density_rms 0.095
_refine_ls_extinction_method none
_refine_ls_goodness_of_fit_ref 1.041
_refine_ls_hydrogen_treatment constr
_refine_ls_matrix_type full
_refine_ls_number_parameters 627
_refine_ls_number_reflns 15509
_refine_ls_number_restraints 0
_refine_ls_restrained_S_all 1.041
_refine_ls_R_factor_all 0.0759
_refine_ls_R_factor_gt 0.0480
_refine_ls_shift/su_max 0.067
_refine_ls_shift/su_mean 0.002
_refine_ls_structure_factor_coef Fsqd
_refine_ls_weighting_details 'calc w=1/[\s^2^(Fo^2^)+(0.0890P)^2^+6.1898P] where P=(Fo^2^+2Fc^2^)/3'
_refine_ls_weighting_scheme calc
_refine_ls_wR_factor_gt 0.1452
_refine_ls_wR_factor_ref 0.1581
_reflns_number_gt 11253
_reflns_number_total 15509
_reflns_threshold_expression >2sigma(I)
_cod_data_source_file ic902346u_si_002_6.cif
_cod_data_source_block b10021
_cod_original_sg_symbol_H-M 'P 21/c'
_cod_original_formula_sum 'C48.90 H102 Li2 Mn5 N6 S9 Si6'
_cod_database_code 4316323

loop_
_symmetry_equiv_pos_as_xyz
'x, y, z'
'-x, y+1/2, -z+1/2'
'-x, -y, -z'
'x, -y-1/2, z-1/2'

loop_
_atom_site_label
_atom_site_type_symbol
_atom_site_fract_x
_atom_site_fract_y
_atom_site_fract_z
_atom_site_U_iso_or_equiv
_atom_site_adp_type
_atom_site_occupancy
_atom_site_symmetry_multiplicity
_atom_site_calc_flag
_atom_site_refinement_flags
_atom_site_disorder_assembly
_atom_site_disorder_group
Mn1 Mn 0.31720(4) 0.57664(3) 0.34626(2) 0.02654(16) Uani 1 1 d . . .
Mn2 Mn 0.43538(4) 0.72746(3) 0.31167(2) 0.02405(16) Uani 1 1 d . . .
Mn3 Mn 0.26338(4) 0.71857(3) 0.26900(2) 0.02448(16) Uani 1 1 d . . .
Mn4 Mn 0.19872(4) 0.73484(3) 0.35966(2) 0.02464(16) Uani 1 1 d . . .
Mn5 Mn 0.37037(4) 0.74330(3) 0.40261(2) 0.02548(16) Uani 1 1 d . . .
S1 S 0.55659(6) 0.80175(6) 0.31056(4) 0.0305(3) Uani 1 1 d . . .
S2 S 0.38930(6) 0.67391(6) 0.23802(4) 0.0270(2) Uani 1 1 d . . .
S3 S 0.17594(7) 0.78588(6) 0.21561(4) 0.0308(3) Uani 1 1 d . . .
S4 S 0.07691(6) 0.80632(6) 0.34959(4) 0.0318(3) Uani 1 1 d . . .
S5 S 0.24535(7) 0.71041(6) 0.43821(4) 0.0305(3) Uani 1 1 d . . .
S6 S 0.46195(7) 0.82374(6) 0.44581(4) 0.0330(3) Uani 1 1 d . . .
S7 S 0.43736(6) 0.63641(6) 0.37170(4) 0.0278(2) Uani 1 1 d . . .
S8 S 0.19654(6) 0.62465(6) 0.31230(4) 0.0268(2) Uani 1 1 d . . .
S9 S 0.31625(6) 0.80359(6) 0.33095(3) 0.0233(2) Uani 1 1 d . . .
Si1 Si 0.64689(7) 0.71769(7) 0.30968(4) 0.0332(3) Uani 1 1 d . . .
Si2 Si 0.41848(7) 0.75848(7) 0.18983(4) 0.0283(3) Uani 1 1 d . . .
Si3 Si 0.12132(8) 0.70023(7) 0.17514(4) 0.0332(3) Uani 1 1 d . . .
Si4 Si -0.01260(8) 0.72667(8) 0.36440(5) 0.0366(3) Uani 1 1 d . . .
Si5 Si 0.21114(8) 0.80814(8) 0.47532(4) 0.0347(3) Uani 1 1 d . . .
Si6 Si 0.51524(8) 0.75225(7) 0.49603(4) 0.0354(3) Uani 1 1 d . . .
Li1 Li 0.5403(5) 0.8726(4) 0.3828(3) 0.0352(18) Uani 1 1 d . . .
Li2 Li 0.0946(4) 0.8513(4) 0.2710(3) 0.0341(17) Uani 1 1 d . B .
N1 N 0.3426(2) 0.47443(19) 0.30521(13) 0.0312(8) Uani 1 1 d . . .
N2 N 0.2919(2) 0.4894(2) 0.39899(13) 0.0370(9) Uani 1 1 d . . .
N3 N 0.4834(2) 0.97579(19) 0.36263(12) 0.0330(9) Uani 1 1 d . A .
N4 N 0.6415(2) 0.9361(2) 0.40607(15) 0.0444(10) Uani 1 1 d . A .
N5 N 0.1498(2) 0.9600(2) 0.27771(13) 0.0343(9) Uani 1 1 d . . .
N6 N -0.0097(2) 0.9048(2) 0.24220(15) 0.0451(11) Uani 1 1 d . . .
C1 C 0.6093(3) 0.6285(3) 0.28315(19) 0.0506(14) Uani 1 1 d . . .
H1A H 0.6527 0.5916 0.2835 0.076 Uiso 1 1 calc R . .
H1B H 0.5902 0.6383 0.2519 0.076 Uiso 1 1 calc R . .
H1C H 0.5652 0.6089 0.3002 0.076 Uiso 1 1 calc R . .
C2 C 0.6870(4) 0.6939(4) 0.3678(2) 0.0649(17) Uani 1 1 d . . .
H2A H 0.7283 0.6551 0.3661 0.097 Uiso 1 1 calc R . .
H2B H 0.6434 0.6751 0.3856 0.097 Uiso 1 1 calc R . .
H2C H 0.7102 0.7389 0.3823 0.097 Uiso 1 1 calc R . .
C3 C 0.7308(3) 0.7557(3) 0.2770(2) 0.0621(17) Uani 1 1 d . . .
H3A H 0.7734 0.7181 0.2760 0.093 Uiso 1 1 calc R . .
H3B H 0.7520 0.8014 0.2917 0.093 Uiso 1 1 calc R . .
H3C H 0.7108 0.7676 0.2461 0.093 Uiso 1 1 calc R . .
C4 C 0.3954(3) 0.8538(2) 0.21038(16) 0.0348(11) Uani 1 1 d . . .
H4A H 0.4094 0.8910 0.1877 0.052 Uiso 1 1 calc R . .
H4B H 0.4265 0.8635 0.2387 0.052 Uiso 1 1 calc R . .
H4C H 0.3382 0.8574 0.2156 0.052 Uiso 1 1 calc R . .
C5 C 0.5271(3) 0.7501(3) 0.17937(16) 0.0361(11) Uani 1 1 d . . .
H5A H 0.5417 0.7883 0.1574 0.054 Uiso 1 1 calc R . .
H5B H 0.5380 0.7000 0.1674 0.054 Uiso 1 1 calc R . .
H5C H 0.5588 0.7576 0.2078 0.054 Uiso 1 1 calc R . .
C6 C 0.3593(3) 0.7423(3) 0.13585(15) 0.0382(11) Uani 1 1 d . . .
H6A H 0.3727 0.7809 0.1139 0.057 Uiso 1 1 calc R . .
H6B H 0.3021 0.7448 0.1412 0.057 Uiso 1 1 calc R . .
H6C H 0.3721 0.6926 0.1240 0.057 Uiso 1 1 calc R . .
C7 C 0.1854(3) 0.6143(3) 0.1739(2) 0.0576(16) Uani 1 1 d . . .
H7A H 0.1584 0.5759 0.1550 0.086 Uiso 1 1 calc R . .
H7B H 0.1946 0.5948 0.2047 0.086 Uiso 1 1 calc R . .
H7C H 0.2369 0.6270 0.1615 0.086 Uiso 1 1 calc R . .
C8 C 0.0236(3) 0.6715(3) 0.1970(2) 0.0563(15) Uani 1 1 d . . .
H8A H -0.0003 0.6319 0.1777 0.084 Uiso 1 1 calc R . .
H8B H -0.0124 0.7148 0.1969 0.084 Uiso 1 1 calc R . .
H8C H 0.0321 0.6525 0.2279 0.084 Uiso 1 1 calc R . .
C9 C 0.1036(4) 0.7365(3) 0.11640(17) 0.0551(15) Uani 1 1 d . . .
H9A H 0.0784 0.6973 0.0974 0.083 Uiso 1 1 calc R . .
H9B H 0.1548 0.7509 0.1043 0.083 Uiso 1 1 calc R . .
H9C H 0.0684 0.7805 0.1167 0.083 Uiso 1 1 calc R . .
C10 C -0.0532(4) 0.6767(4) 0.3125(2) 0.0627(17) Uani 1 1 d . . .
H10A H -0.0941 0.6406 0.3207 0.094 Uiso 1 1 calc R . .
H10B H -0.0096 0.6500 0.2984 0.094 Uiso 1 1 calc R . .
H10C H -0.0770 0.7133 0.2911 0.094 Uiso 1 1 calc R . .
C11 C -0.0961(3) 0.7785(3) 0.3901(2) 0.0585(16) Uani 1 1 d . . .
H11A H -0.1383 0.7430 0.3973 0.088 Uiso 1 1 calc R . .
H11B H -0.1179 0.8160 0.3686 0.088 Uiso 1 1 calc R . .
H11C H -0.0758 0.8036 0.4178 0.088 Uiso 1 1 calc R . .
C12 C 0.0258(3) 0.6519(3) 0.4037(2) 0.0560(15) Uani 1 1 d . . .
H12A H -0.0175 0.6167 0.4095 0.084 Uiso 1 1 calc R . .
H12B H 0.0455 0.6747 0.4322 0.084 Uiso 1 1 calc R . .
H12C H 0.0696 0.6249 0.3901 0.084 Uiso 1 1 calc R . .
C13 C 0.2283(3) 0.8966(3) 0.44402(18) 0.0491(13) Uani 1 1 d . . .
H13A H 0.2120 0.9396 0.4621 0.074 Uiso 1 1 calc R . .
H13B H 0.1968 0.8959 0.4152 0.074 Uiso 1 1 calc R . .
H13C H 0.2853 0.9011 0.4383 0.074 Uiso 1 1 calc R . .
C14 C 0.1034(3) 0.7993(3) 0.48745(17) 0.0494(14) Uani 1 1 d . . .
H14A H 0.0868 0.8434 0.5043 0.074 Uiso 1 1 calc R . .
H14B H 0.0955 0.7539 0.5054 0.074 Uiso 1 1 calc R . .
H14C H 0.0711 0.7958 0.4590 0.074 Uiso 1 1 calc R . .
C15 C 0.2728(3) 0.8106(3) 0.52987(17) 0.0499(14) Uani 1 1 d . . .
H15A H 0.2582 0.8548 0.5473 0.075 Uiso 1 1 calc R . .
H15B H 0.3297 0.8133 0.5236 0.075 Uiso 1 1 calc R . .
H15C H 0.2629 0.7650 0.5472 0.075 Uiso 1 1 calc R . .
C16 C 0.6134(4) 0.7139(4) 0.4802(2) 0.0736(19) Uani 1 1 d . . .
H16A H 0.6354 0.6813 0.5044 0.110 Uiso 1 1 calc R . .
H16B H 0.6506 0.7554 0.4755 0.110 Uiso 1 1 calc R . .
H16C H 0.6060 0.6847 0.4522 0.110 Uiso 1 1 calc R . .
C17 C 0.5319(4) 0.8099(3) 0.54823(17) 0.0592(16) Uani 1 1 d . . .
H17A H 0.5566 0.7787 0.5724 0.089 Uiso 1 1 calc R . .
H17B H 0.4805 0.8293 0.5576 0.089 Uiso 1 1 calc R . .
H17C H 0.5675 0.8520 0.5421 0.089 Uiso 1 1 calc R . .
C18 C 0.4498(4) 0.6705(3) 0.50890(19) 0.0552(15) Uani 1 1 d . . .
H18A H 0.4768 0.6392 0.5322 0.083 Uiso 1 1 calc R . .
H18B H 0.4394 0.6406 0.4815 0.083 Uiso 1 1 calc R . .
H18C H 0.3990 0.6888 0.5197 0.083 Uiso 1 1 calc R . .
C19 C 0.3067(3) 0.4781(3) 0.25868(16) 0.0418(12) Uani 1 1 d . . .
H19A H 0.3198 0.4322 0.2424 0.063 Uiso 1 1 calc R . .
H19B H 0.3281 0.5217 0.2432 0.063 Uiso 1 1 calc R . .
H19C H 0.2485 0.4828 0.2596 0.063 Uiso 1 1 calc R . .
C20 C 0.4290(3) 0.4635(3) 0.30219(18) 0.0431(12) Uani 1 1 d . . .
H20A H 0.4386 0.4186 0.2841 0.065 Uiso 1 1 calc R . .
H20B H 0.4539 0.4571 0.3326 0.065 Uiso 1 1 calc R . .
H20C H 0.4521 0.5074 0.2878 0.065 Uiso 1 1 calc R . .
C21 C 0.3056(3) 0.4126(2) 0.33004(17) 0.0417(12) Uani 1 1 d . . .
H21A H 0.3255 0.3639 0.3190 0.050 Uiso 1 1 calc R . .
H21B H 0.2468 0.4138 0.3240 0.050 Uiso 1 1 calc R . .
C22 C 0.3241(3) 0.4184(3) 0.38003(17) 0.0460(13) Uani 1 1 d . . .
H22A H 0.3006 0.3748 0.3953 0.055 Uiso 1 1 calc R . .
H22B H 0.3829 0.4167 0.3861 0.055 Uiso 1 1 calc R . .
C23 C 0.2059(3) 0.4850(3) 0.4046(2) 0.0524(14) Uani 1 1 d . . .
H23A H 0.1952 0.4472 0.4275 0.079 Uiso 1 1 calc R . .
H23B H 0.1785 0.4709 0.3758 0.079 Uiso 1 1 calc R . .
H23C H 0.1863 0.5340 0.4143 0.079 Uiso 1 1 calc R . .
C24 C 0.3339(4) 0.5045(3) 0.44338(17) 0.0509(14) Uani 1 1 d . . .
H24A H 0.3208 0.4650 0.4648 0.076 Uiso 1 1 calc R . .
H24B H 0.3168 0.5532 0.4548 0.076 Uiso 1 1 calc R . .
H24C H 0.3918 0.5052 0.4399 0.076 Uiso 1 1 calc R . .
C25 C 0.4122(3) 0.9923(3) 0.38698(19) 0.0512(14) Uani 1 1 d . . .
H25A H 0.3892 1.0401 0.3763 0.077 Uiso 1 1 calc R A .
H25B H 0.4267 0.9959 0.4194 0.077 Uiso 1 1 calc R . .
H25C H 0.3729 0.9521 0.3817 0.077 Uiso 1 1 calc R . .
C26 C 0.4617(4) 0.9791(3) 0.31401(18) 0.0559(15) Uani 1 1 d . . .
H26A H 0.4359 1.0273 0.3068 0.084 Uiso 1 1 calc R A .
H26B H 0.4247 0.9381 0.3058 0.084 Uiso 1 1 calc R . .
H26C H 0.5101 0.9741 0.2970 0.084 Uiso 1 1 calc R . .
C27 C 0.5504(5) 1.0297(5) 0.3682(3) 0.043(2) Uiso 0.65 1 d P A 1
H27A H 0.5289 1.0813 0.3706 0.051 Uiso 0.65 1 calc PR A 1
H27B H 0.5832 1.0276 0.3414 0.051 Uiso 0.65 1 calc PR A 1
C28 C 0.6020(6) 1.0114(5) 0.4100(3) 0.059(2) Uiso 0.65 1 d P A 1
H28A H 0.6436 1.0506 0.4147 0.070 Uiso 0.65 1 calc PR A 1
H28B H 0.5686 1.0115 0.4366 0.070 Uiso 0.65 1 calc PR A 1
C29 C 0.7064(6) 0.9319(6) 0.3766(3) 0.064(3) Uiso 0.65 1 d P A 1
H29A H 0.7513 0.9622 0.3890 0.097 Uiso 0.65 1 calc PR A 1
H29B H 0.6889 0.9509 0.3467 0.097 Uiso 0.65 1 calc PR A 1
H29C H 0.7236 0.8795 0.3740 0.097 Uiso 0.65 1 calc PR A 1
C30 C 0.6726(7) 0.9171(6) 0.4530(3) 0.069(3) Uiso 0.65 1 d P A 1
H30A H 0.7190 0.9488 0.4613 0.103 Uiso 0.65 1 calc PR A 1
H30B H 0.6887 0.8642 0.4543 0.103 Uiso 0.65 1 calc PR A 1
H30C H 0.6306 0.9258 0.4742 0.103 Uiso 0.65 1 calc PR A 1
C27A C 0.5407(8) 1.0318(7) 0.3840(5) 0.026(3) Uiso 0.35 1 d P A 2
H27C H 0.5313 1.0370 0.4165 0.032 Uiso 0.35 1 calc PR A 2
H27D H 0.5326 1.0815 0.3694 0.032 Uiso 0.35 1 calc PR A 2
C28A C 0.6266(7) 1.0040(7) 0.3778(4) 0.030(3) Uiso 0.35 1 d P A 2
H28C H 0.6334 0.9918 0.3457 0.036 Uiso 0.35 1 calc PR A 2
H28D H 0.6654 1.0438 0.3870 0.036 Uiso 0.35 1 calc PR A 2
C29A C 0.7215(9) 0.8996(9) 0.3937(5) 0.045(4) Uiso 0.35 1 d P A 2
H29D H 0.7662 0.9309 0.4051 0.067 Uiso 0.35 1 calc PR A 2
H29E H 0.7227 0.8953 0.3608 0.067 Uiso 0.35 1 calc PR A 2
H29F H 0.7260 0.8496 0.4073 0.067 Uiso 0.35 1 calc PR A 2
C30A C 0.6451(9) 0.9504(8) 0.4540(5) 0.039(3) Uiso 0.35 1 d P A 2
H30D H 0.6929 0.9801 0.4623 0.058 Uiso 0.35 1 calc PR A 2
H30E H 0.6475 0.9025 0.4703 0.058 Uiso 0.35 1 calc PR A 2
H30F H 0.5972 0.9782 0.4619 0.058 Uiso 0.35 1 calc PR A 2
C31 C 0.1562(7) 0.9814(6) 0.3252(3) 0.046(3) Uiso 0.65 1 d P B 1
H31A H 0.1813 1.0310 0.3282 0.068 Uiso 0.65 1 calc PR B 1
H31B H 0.1890 0.9445 0.3422 0.068 Uiso 0.65 1 calc PR B 1
H31C H 0.1027 0.9831 0.3371 0.068 Uiso 0.65 1 calc PR B 1
C32 C 0.2280(6) 0.9700(6) 0.2600(3) 0.044(3) Uiso 0.65 1 d P B 1
H32A H 0.2461 1.0217 0.2654 0.066 Uiso 0.65 1 calc PR B 1
H32B H 0.2250 0.9597 0.2275 0.066 Uiso 0.65 1 calc PR B 1
H32C H 0.2660 0.9352 0.2752 0.066 Uiso 0.65 1 calc PR B 1
C33 C 0.0889(4) 1.0074(4) 0.2525(3) 0.0324(18) Uiso 0.65 1 d P B 1
H33A H 0.0977 1.0046 0.2198 0.039 Uiso 0.65 1 calc PR B 1
H33B H 0.0957 1.0604 0.2621 0.039 Uiso 0.65 1 calc PR B 1
C34 C 0.0033(5) 0.9817(4) 0.2609(3) 0.0426(18) Uiso 0.65 1 d P B 1
H34A H -0.0049 0.9816 0.2937 0.051 Uiso 0.65 1 calc PR B 1
H34B H -0.0357 1.0169 0.2461 0.051 Uiso 0.65 1 calc PR B 1
C35 C -0.0854(5) 0.8753(5) 0.2594(3) 0.054(2) Uiso 0.65 1 d P B 1
H35A H -0.1310 0.9020 0.2448 0.081 Uiso 0.65 1 calc PR B 1
H35B H -0.0852 0.8827 0.2922 0.081 Uiso 0.65 1 calc PR B 1
H35C H -0.0900 0.8215 0.2526 0.081 Uiso 0.65 1 calc PR B 1
C36 C -0.0159(6) 0.9016(5) 0.1922(3) 0.056(2) Uiso 0.65 1 d P B 1
H36A H -0.0651 0.9269 0.1811 0.084 Uiso 0.65 1 calc PR B 1
H36B H -0.0173 0.8490 0.1824 0.084 Uiso 0.65 1 calc PR B 1
H36C H 0.0305 0.9266 0.1801 0.084 Uiso 0.65 1 calc PR B 1
C32A C 0.2158(10) 0.9707(9) 0.2464(6) 0.033(4) Uiso 0.35 1 d P B 2
H32D H 0.2389 1.0210 0.2508 0.049 Uiso 0.35 1 calc PR B 2
H32E H 0.1947 0.9654 0.2151 0.049 Uiso 0.35 1 calc PR B 2
H32F H 0.2574 0.9328 0.2528 0.049 Uiso 0.35 1 calc PR B 2
C31A C 0.1841(11) 0.9781(10) 0.3244(6) 0.042(5) Uiso 0.35 1 d P B 2
H31D H 0.2081 1.0284 0.3244 0.063 Uiso 0.35 1 calc PR B 2
H31E H 0.2252 0.9411 0.3333 0.063 Uiso 0.35 1 calc PR B 2
H31F H 0.1414 0.9768 0.3457 0.063 Uiso 0.35 1 calc PR B 2
C33A C 0.0835(10) 1.0122(9) 0.2719(6) 0.045(4) Uiso 0.35 1 d P B 2
H33C H 0.1037 1.0627 0.2643 0.054 Uiso 0.35 1 calc PR B 2
H33D H 0.0551 1.0160 0.3002 0.054 Uiso 0.35 1 calc PR B 2
C34A C 0.0251(12) 0.9831(10) 0.2329(7) 0.066(5) Uiso 0.35 1 d P B 2
H34C H 0.0540 0.9811 0.2046 0.079 Uiso 0.35 1 calc PR B 2
H34D H -0.0195 1.0193 0.2283 0.079 Uiso 0.35 1 calc PR B 2
C35A C -0.0746(13) 0.9132(12) 0.2753(7) 0.077(6) Uiso 0.35 1 d P B 2
H35D H -0.1212 0.9380 0.2605 0.116 Uiso 0.35 1 calc PR B 2
H35E H -0.0545 0.9436 0.3011 0.116 Uiso 0.35 1 calc PR B 2
H35F H -0.0902 0.8635 0.2860 0.116 Uiso 0.35 1 calc PR B 2
C36A C -0.0440(12) 0.8767(12) 0.2016(7) 0.070(6) Uiso 0.35 1 d P B 2
H36D H -0.0919 0.9059 0.1928 0.104 Uiso 0.35 1 calc PR B 2
H36E H -0.0587 0.8240 0.2056 0.104 Uiso 0.35 1 calc PR B 2
H36F H -0.0053 0.8806 0.1780 0.104 Uiso 0.35 1 calc PR B 2
C1S C 0.3853(7) 0.5140(6) 0.5921(4) 0.083(3) Uiso 0.65 1 d P . .
C2S C 0.2837(10) 0.5277(9) 0.6043(6) 0.125(5) Uiso 0.65 1 d P . .
C3S C 0.2355(14) 0.5397(12) 0.5740(8) 0.171(8) Uiso 0.65 1 d P . .
C4S C 0.1485(11) 0.5390(10) 0.5906(6) 0.135(6) Uiso 0.65 1 d P . .
C5S C 0.1397(15) 0.5623(13) 0.5504(8) 0.194(9) Uiso 0.65 1 d P . .
C6S C 0.0312(13) 0.5663(12) 0.5555(7) 0.179(8) Uiso 0.65 1 d P . .
C7S C -0.0407(6) 0.9867(6) 0.3961(3) 0.121(3) Uiso 1 1 d . . .
C8S C -0.0669(5) 0.9858(5) 0.4442(3) 0.108(3) Uiso 1 1 d . . .
C9S C 0.0111(5) 1.0040(5) 0.4762(3) 0.102(3) Uiso 1 1 d . . .
C10S C -0.2430(11) 0.8063(9) 0.6426(6) 0.198(6) Uiso 1 1 d . . .
C11S C -0.1818(19) 0.7869(18) 0.6190(11) 0.354(16) Uiso 1 1 d . . .
C12S C -0.1657(15) 0.7641(14) 0.5768(10) 0.291(11) Uiso 1 1 d . . .
C13S C -0.2151(13) 0.8525(13) 0.5728(8) 0.293(10) Uiso 1 1 d . . .
C14S C -0.1354(13) 0.7798(13) 0.5298(8) 0.267(9) Uiso 1 1 d . . .
C15S C -0.1304(13) 0.6954(12) 0.5101(7) 0.271(9) Uiso 1 1 d . . .

loop_
_atom_site_aniso_label
_atom_site_aniso_U_11
_atom_site_aniso_U_22
_atom_site_aniso_U_33
_atom_site_aniso_U_23
_atom_site_aniso_U_13
_atom_site_aniso_U_12
Mn1 0.0236(4) 0.0211(3) 0.0345(4) -0.0003(3) -0.0024(3) 0.0000(3)
Mn2 0.0182(3) 0.0265(3) 0.0272(3) -0.0013(3) -0.0013(3) -0.0003(3)
Mn3 0.0201(3) 0.0272(3) 0.0259(3) -0.0016(3) -0.0021(3) -0.0003(3)
Mn4 0.0190(3) 0.0274(3) 0.0273(3) -0.0017(3) -0.0004(3) 0.0004(3)
Mn5 0.0228(3) 0.0279(3) 0.0252(3) -0.0003(3) -0.0035(3) -0.0011(3)
S1 0.0218(6) 0.0290(6) 0.0406(7) -0.0066(5) 0.0014(5) -0.0030(4)
S2 0.0230(6) 0.0279(6) 0.0300(6) -0.0043(4) 0.0002(4) 0.0001(4)
S3 0.0303(6) 0.0304(6) 0.0310(6) -0.0016(5) -0.0063(5) 0.0033(5)
S4 0.0219(6) 0.0339(6) 0.0396(7) 0.0007(5) 0.0010(5) 0.0045(5)
S5 0.0283(6) 0.0354(6) 0.0275(6) 0.0024(5) 0.0005(5) -0.0031(5)
S6 0.0363(7) 0.0311(6) 0.0305(6) 0.0026(5) -0.0078(5) -0.0074(5)
S7 0.0229(6) 0.0240(5) 0.0358(6) 0.0012(4) -0.0043(5) 0.0013(4)
S8 0.0219(6) 0.0243(5) 0.0337(6) -0.0021(4) -0.0018(4) -0.0020(4)
S9 0.0200(5) 0.0230(5) 0.0265(5) -0.0007(4) -0.0024(4) 0.0003(4)
Si1 0.0196(6) 0.0403(7) 0.0396(7) 0.0030(6) 0.0005(5) 0.0013(5)
Si2 0.0254(6) 0.0334(7) 0.0259(6) -0.0038(5) 0.0008(5) -0.0010(5)
Si3 0.0300(7) 0.0370(7) 0.0319(7) -0.0042(5) -0.0044(5) -0.0010(5)
Si4 0.0216(7) 0.0437(8) 0.0446(8) -0.0097(6) 0.0022(6) -0.0024(6)
Si5 0.0319(7) 0.0462(8) 0.0257(7) -0.0045(6) 0.0004(5) -0.0013(6)
Si6 0.0380(8) 0.0391(7) 0.0283(7) 0.0018(6) -0.0060(6) -0.0019(6)
Li1 0.033(4) 0.027(4) 0.045(5) -0.002(3) -0.005(3) -0.002(3)
Li2 0.024(4) 0.035(4) 0.042(4) 0.001(3) -0.001(3) 0.008(3)
N1 0.027(2) 0.0256(19) 0.041(2) -0.0032(16) 0.0019(17) -0.0010(15)
N2 0.039(2) 0.028(2) 0.044(2) 0.0021(17) -0.0002(19) -0.0013(17)
N3 0.040(2) 0.0227(19) 0.036(2) 0.0006(16) -0.0014(18) -0.0029(16)
N4 0.039(2) 0.037(2) 0.057(3) 0.004(2) -0.009(2) -0.0078(18)
N5 0.029(2) 0.029(2) 0.045(2) 0.0041(17) 0.0007(17) 0.0025(16)
N6 0.029(2) 0.044(2) 0.062(3) 0.004(2) -0.007(2) 0.0062(18)
C1 0.043(3) 0.044(3) 0.065(4) -0.014(3) 0.000(3) 0.015(2)
C2 0.060(4) 0.074(4) 0.059(4) 0.013(3) -0.019(3) -0.010(3)
C3 0.029(3) 0.073(4) 0.087(5) 0.024(3) 0.024(3) 0.011(3)
C4 0.036(3) 0.029(2) 0.040(3) 0.002(2) 0.007(2) 0.001(2)
C5 0.034(3) 0.042(3) 0.034(3) -0.004(2) 0.010(2) -0.005(2)
C6 0.034(3) 0.048(3) 0.032(3) 0.001(2) -0.003(2) -0.002(2)
C7 0.055(4) 0.044(3) 0.072(4) -0.025(3) -0.019(3) 0.012(3)
C8 0.046(3) 0.058(4) 0.065(4) -0.003(3) 0.010(3) -0.017(3)
C9 0.056(4) 0.073(4) 0.035(3) -0.004(3) -0.008(3) -0.005(3)
C10 0.047(4) 0.074(4) 0.066(4) -0.026(3) -0.005(3) -0.008(3)
C11 0.034(3) 0.068(4) 0.075(4) -0.019(3) 0.015(3) -0.002(3)
C12 0.048(3) 0.051(3) 0.069(4) 0.010(3) 0.010(3) -0.016(3)
C13 0.055(3) 0.043(3) 0.050(3) -0.007(2) 0.006(3) 0.003(3)
C14 0.042(3) 0.070(4) 0.036(3) -0.008(3) 0.003(2) 0.000(3)
C15 0.041(3) 0.075(4) 0.033(3) -0.008(3) -0.004(2) 0.000(3)
C16 0.062(4) 0.078(5) 0.081(5) 0.008(4) 0.005(4) 0.028(4)
C17 0.073(4) 0.071(4) 0.032(3) -0.001(3) -0.015(3) -0.012(3)
C18 0.070(4) 0.048(3) 0.046(3) 0.017(3) -0.014(3) -0.011(3)
C19 0.050(3) 0.032(3) 0.042(3) -0.012(2) -0.002(2) 0.001(2)
C20 0.033(3) 0.041(3) 0.056(3) -0.010(2) 0.005(2) 0.006(2)
C21 0.048(3) 0.023(2) 0.055(3) -0.001(2) 0.003(2) -0.003(2)
C22 0.056(3) 0.030(3) 0.052(3) 0.007(2) 0.001(3) 0.001(2)
C23 0.048(3) 0.045(3) 0.066(4) 0.013(3) 0.014(3) -0.009(3)
C24 0.070(4) 0.042(3) 0.040(3) 0.010(2) -0.004(3) -0.006(3)
C25 0.057(4) 0.038(3) 0.060(4) 0.002(3) 0.014(3) 0.010(3)
C26 0.085(5) 0.039(3) 0.044(3) 0.006(2) 0.001(3) 0.011(3)

loop_
_atom_type_symbol
_atom_type_description
_atom_type_scat_dispersion_real
_atom_type_scat_dispersion_imag
_atom_type_scat_source
C C 0.0033 0.0016 'International Tables Vol C Tables 4.2.6.8 and 6.1.1.4'
H H 0.0000 0.0000 'International Tables Vol C Tables 4.2.6.8 and 6.1.1.4'
N N 0.0061 0.0033 'International Tables Vol C Tables 4.2.6.8 and 6.1.1.4'
Li Li -0.0003 0.0001 'International Tables Vol C Tables 4.2.6.8 and 6.1.1.4'
Si Si 0.0817 0.0704 'International Tables Vol C Tables 4.2.6.8 and 6.1.1.4'
S S 0.1246 0.1234 'International Tables Vol C Tables 4.2.6.8 and 6.1.1.4'
Mn Mn 0.3368 0.7283 'International Tables Vol C Tables 4.2.6.8 and 6.1.1.4'

loop_
_geom_angle_atom_site_label_1
_geom_angle_atom_site_label_2
_geom_angle_atom_site_label_3
_geom_angle
_geom_angle_site_symmetry_1
_geom_angle_site_symmetry_3
_geom_angle_publ_flag
N1 Mn1 N2 82.26(14) . . ?
N1 Mn1 S7 110.88(10) . . ?
N2 Mn1 S7 106.00(10) . . ?
N1 Mn1 S8 104.13(10) . . ?
N2 Mn1 S8 110.86(11) . . ?
S7 Mn1 S8 131.69(4) . . ?
S7 Mn2 S1 113.50(4) . . ?
S7 Mn2 S2 112.67(4) . . ?
S1 Mn2 S2 114.94(4) . . ?
S7 Mn2 S9 100.16(4) . . ?
S1 Mn2 S9 112.62(4) . . ?
S2 Mn2 S9 101.30(4) . . ?
S7 Mn2 Mn5 52.03(3) . . ?
S1 Mn2 Mn5 107.86(4) . . ?
S2 Mn2 Mn5 136.61(4) . . ?
S9 Mn2 Mn5 53.67(3) . . ?
S7 Mn2 Mn3 104.18(3) . . ?
S1 Mn2 Mn3 141.77(4) . . ?
S2 Mn2 Mn3 51.42(3) . . ?
S9 Mn2 Mn3 52.02(3) . . ?
Mn5 Mn2 Mn3 89.95(2) . . ?
S3 Mn3 S8 114.21(4) . . ?
S3 Mn3 S2 114.48(4) . . ?
S8 Mn3 S2 113.66(4) . . ?
S3 Mn3 S9 111.03(4) . . ?
S8 Mn3 S9 100.60(4) . . ?
S2 Mn3 S9 101.05(4) . . ?
S3 Mn3 Mn4 107.97(4) . . ?
S8 Mn3 Mn4 52.06(3) . . ?
S2 Mn3 Mn4 136.61(4) . . ?
S9 Mn3 Mn4 53.67(3) . . ?
S3 Mn3 Mn2 139.68(4) . . ?
S8 Mn3 Mn2 105.37(3) . . ?
S2 Mn3 Mn2 51.29(3) . . ?
S9 Mn3 Mn2 51.88(3) . . ?
Mn4 Mn3 Mn2 89.99(2) . . ?
S4 Mn4 S8 111.77(4) . . ?
S4 Mn4 S5 115.84(5) . . ?
S8 Mn4 S5 113.72(4) . . ?
S4 Mn4 S9 111.96(4) . . ?
S8 Mn4 S9 100.85(4) . . ?
S5 Mn4 S9 101.13(4) . . ?
S4 Mn4 Mn3 106.61(4) . . ?
S8 Mn4 Mn3 52.24(3) . . ?
S5 Mn4 Mn3 136.88(4) . . ?
S9 Mn4 Mn3 53.77(3) . . ?
S4 Mn4 Mn5 142.11(4) . . ?
S8 Mn4 Mn5 105.40(3) . . ?
S5 Mn4 Mn5 51.27(3) . . ?
S9 Mn4 Mn5 52.07(3) . . ?
Mn3 Mn4 Mn5 90.18(2) . . ?
S7 Mn5 S6 112.01(5) . . ?
S7 Mn5 S5 113.38(4) . . ?
S6 Mn5 S5 116.30(5) . . ?
S7 Mn5 S9 99.80(4) . . ?
S6 Mn5 S9 112.73(4) . . ?
S5 Mn5 S9 100.84(4) . . ?
S7 Mn5 Mn2 51.81(3) . . ?
S6 Mn5 Mn2 106.57(4) . . ?
S5 Mn5 Mn2 136.51(4) . . ?
S9 Mn5 Mn2 53.49(3) . . ?
S7 Mn5 Mn4 104.21(3) . . ?
S6 Mn5 Mn4 143.05(4) . . ?
S5 Mn5 Mn4 51.09(3) . . ?
S9 Mn5 Mn4 51.96(3) . . ?
Mn2 Mn5 Mn4 89.87(2) . . ?
Si1 S1 Mn2 102.20(6) . . ?
Si1 S1 Li1 118.18(18) . . ?
Mn2 S1 Li1 97.73(18) . . ?
Si2 S2 Mn2 104.25(5) . . ?
Si2 S2 Mn3 104.42(5) . . ?
Mn2 S2 Mn3 77.29(4) . . ?
Si3 S3 Mn3 104.02(6) . . ?
Si3 S3 Li2 118.61(19) . . ?
Mn3 S3 Li2 97.65(18) . . ?
Si4 S4 Mn4 102.85(6) . . ?
Si4 S4 Li2 121.79(19) . . ?
Mn4 S4 Li2 98.30(17) . . ?
Si5 S5 Mn4 105.18(6) . . ?
Si5 S5 Mn5 106.34(6) . . ?
Mn4 S5 Mn5 77.65(4) . . ?
Si6 S6 Mn5 104.36(6) . . ?
Si6 S6 Li1 121.16(19) . . ?
Mn5 S6 Li1 98.82(17) . . ?
Mn1 S7 Mn2 95.09(4) . . ?
Mn1 S7 Mn5 94.15(4) . . ?
Mn2 S7 Mn5 76.16(4) . . ?
Mn1 S8 Mn4 93.42(4) . . ?
Mn1 S8 Mn3 93.89(4) . . ?
Mn4 S8 Mn3 75.70(4) . . ?
Mn2 S9 Mn4 117.52(4) . . ?
Mn2 S9 Mn3 76.10(3) . . ?
Mn4 S9 Mn3 72.56(3) . . ?
Mn2 S9 Mn5 72.84(3) . . ?
Mn4 S9 Mn5 75.97(4) . . ?
Mn3 S9 Mn5 117.42(4) . . ?
C1 Si1 C2 107.0(3) . . ?
C1 Si1 C3 109.5(3) . . ?
C2 Si1 C3 108.5(3) . . ?
C1 Si1 S1 112.32(17) . . ?
C2 Si1 S1 111.7(2) . . ?
C3 Si1 S1 107.66(19) . . ?
C4 Si2 C6 108.4(2) . . ?
C4 Si2 C5 110.5(2) . . ?
C6 Si2 C5 108.9(2) . . ?
C4 Si2 S2 111.42(15) . . ?
C6 Si2 S2 109.52(16) . . ?
C5 Si2 S2 108.16(16) . . ?
C8 Si3 C9 108.7(3) . . ?
C8 Si3 C7 107.2(3) . . ?
C9 Si3 C7 109.2(3) . . ?
C8 Si3 S3 111.21(19) . . ?
C9 Si3 S3 108.77(19) . . ?
C7 Si3 S3 111.68(17) . . ?
C12 Si4 C11 109.8(3) . . ?
C12 Si4 C10 105.8(3) . . ?
C11 Si4 C10 108.8(3) . . ?
C12 Si4 S4 112.53(18) . . ?
C11 Si4 S4 107.7(2) . . ?
C10 Si4 S4 112.1(2) . . ?
C13 Si5 C14 110.2(3) . . ?
C13 Si5 C15 108.6(3) . . ?
C14 Si5 C15 109.3(2) . . ?
C13 Si5 S5 112.21(17) . . ?
C14 Si5 S5 108.42(18) . . ?
C15 Si5 S5 108.13(19) . . ?
C17 Si6 C16 108.4(3) . . ?
C17 Si6 C18 108.8(3) . . ?
C16 Si6 C18 107.4(3) . . ?
C17 Si6 S6 106.9(2) . . ?
C16 Si6 S6 112.8(2) . . ?
C18 Si6 S6 112.41(18) . . ?
N4 Li1 N3 88.2(3) . . ?
N4 Li1 S6 112.6(3) . . ?
N3 Li1 S6 105.4(3) . . ?
N4 Li1 S1 115.2(4) . . ?
N3 Li1 S1 105.0(3) . . ?
S6 Li1 S1 123.2(3) . . ?
N4 Li1 C28A 32.2(3) . . ?
N3 Li1 C28A 58.9(3) . . ?
S6 Li1 C28A 129.3(4) . . ?
S1 Li1 C28A 107.5(4) . . ?
N4 Li1 C28 32.2(2) . . ?
N3 Li1 C28 58.1(3) . . ?
S6 Li1 C28 107.1(3) . . ?
S1 Li1 C28 129.7(4) . . ?
C28A Li1 C28 22.2(3) . . ?
N6 Li2 N5 88.5(3) . . ?
N6 Li2 S3 114.3(4) . . ?
N5 Li2 S3 103.7(3) . . ?
N6 Li2 S4 112.6(3) . . ?
N5 Li2 S4 106.0(3) . . ?
S3 Li2 S4 124.3(3) . . ?
C20 N1 C19 107.6(4) . . ?
C20 N1 C21 111.8(4) . . ?
C19 N1 C21 109.7(4) . . ?
C20 N1 Mn1 110.9(3) . . ?
C19 N1 Mn1 113.0(3) . . ?
C21 N1 Mn1 103.8(3) . . ?
C23 N2 C24 109.4(4) . . ?
C23 N2 C22 112.0(4) . . ?
C24 N2 C22 108.8(4) . . ?
C23 N2 Mn1 109.7(3) . . ?
C24 N2 Mn1 113.1(3) . . ?
C22 N2 Mn1 103.7(3) . . ?
C25 N3 C26 108.3(4) . . ?
C25 N3 C27 116.7(5) . . ?
C26 N3 C27 103.3(5) . . ?
C25 N3 C27A 100.2(7) . . ?
C26 N3 C27A 120.4(7) . . ?
C27 N3 C27A 19.5(6) . . ?
C25 N3 Li1 113.5(4) . . ?
C26 N3 Li1 113.1(4) . . ?
C27 N3 Li1 101.7(4) . . ?
C27A N3 Li1 100.8(6) . . ?
C29 N4 C30A 128.1(8) . . ?
C29 N4 C28A 79.0(7) . . ?
C30A N4 C28A 114.2(8) . . ?
C29 N4 C28 116.5(6) . . ?
C30A N4 C28 76.2(7) . . ?
C28A N4 C28 41.9(5) . . ?
C29 N4 C30 108.4(7) . . ?
C30A N4 C30 29.6(6) . . ?
C28A N4 C30 138.4(7) . . ?
C28 N4 C30 105.2(6) . . ?
C29 N4 C29A 30.7(6) . . ?
C30A N4 C29A 108.4(9) . . ?
C28A N4 C29A 109.2(8) . . ?
C28 N4 C29A 141.4(8) . . ?
C30 N4 C29A 82.1(7) . . ?
C29 N4 Li1 113.1(5) . . ?
C30A N4 Li1 113.9(7) . . ?
C28A N4 Li1 98.2(6) . . ?
C28 N4 Li1 98.9(5) . . ?
C30 N4 Li1 114.5(5) . . ?
C29A N4 Li1 112.6(6) . . ?
C32 N5 C33A 125.4(8) . . ?
C32 N5 C31 107.2(6) . . ?
C33A N5 C31 88.0(8) . . ?
C32 N5 C32A 17.2(8) . . ?
C33A N5 C32A 115.5(10) . . ?
C31 N5 C32A 123.2(9) . . ?
C32 N5 C33 110.8(6) . . ?
C33A N5 C33 23.2(7) . . ?
C31 N5 C33 110.5(6) . . ?
C32A N5 C33 97.1(8) . . ?
C32 N5 C31A 89.9(8) . . ?
C33A N5 C31A 103.0(10) . . ?
C31 N5 C31A 18.2(8) . . ?
C32A N5 C31A 106.5(10) . . ?
C33 N5 C31A 123.8(8) . . ?
C32 N5 Li2 118.0(5) . . ?
C33A N5 Li2 104.2(7) . . ?
C31 N5 Li2 109.5(5) . . ?
C32A N5 Li2 112.7(7) . . ?
C33 N5 Li2 100.7(4) . . ?
C31A N5 Li2 114.8(7) . . ?
C36A N6 C36 28.4(8) . . ?
C36A N6 C35 81.4(10) . . ?
C36 N6 C35 108.3(6) . . ?
C36A N6 C34 134.0(10) . . ?
C36 N6 C34 114.2(6) . . ?
C35 N6 C34 108.0(6) . . ?
C36A N6 C35A 108.7(12) . . ?
C36 N6 C35A 129.8(10) . . ?
C35 N6 C35A 32.5(8) . . ?
C34 N6 C35A 76.3(9) . . ?
C36A N6 C34A 108.1(12) . . ?
C36 N6 C34A 82.1(9) . . ?
C35 N6 C34A 135.9(9) . . ?
C34 N6 C34A 35.4(7) . . ?
C35A N6 C34A 108.6(12) . . ?
C36A N6 Li2 118.4(9) . . ?
C36 N6 Li2 113.4(5) . . ?
C35 N6 Li2 113.5(5) . . ?
C34 N6 Li2 99.3(4) . . ?
C35A N6 Li2 112.7(9) . . ?
C34A N6 Li2 99.6(8) . . ?
N1 C21 C22 111.7(4) . . ?
N2 C22 C21 111.6(4) . . ?
N3 C27 C28 110.5(7) . . ?
N4 C28 C27 111.3(7) . . ?
N4 C28 Li1 48.9(3) . . ?
C27 C28 Li1 76.4(5) . . ?
N3 C27A C28A 108.4(10) . . ?
N4 C28A C27A 109.0(10) . . ?
N4 C28A Li1 49.6(4) . . ?
C27A C28A Li1 76.8(7) . . ?
N5 C33 C34 111.6(6) . . ?
N6 C34 C33 109.5(6) . . ?
N5 C33A C34A 108.7(13) . . ?
C33A C34A N6 113.2(13) . . ?
C3S C2S C1S 119.1(17) . . ?
C2S C3S C4S 111(2) . . ?
C2S C3S C5S 155(2) . . ?
C4S C3S C5S 44.2(11) . . ?
C5S C4S C3S 76.3(16) . . ?
C4S C5S C3S 59.5(14) . . ?
C4S C5S C6S 90.1(18) . . ?
C3S C5S C6S 149.5(19) . . ?
C7S C8S C9S 106.8(8) . . ?
C9S C9S C8S 107.9(9) 3_576 . ?
C12S C11S C10S 140(3) . . ?
C12S C11S C13S 64.9(19) . . ?
C10S C11S C13S 91(2) . . ?
C11S C12S C14S 151(3) . . ?
C11S C12S C13S 71.4(19) . . ?
C14S C12S C13S 87.3(19) . . ?
C11S C13S C12S 43.7(13) . . ?
C12S C14S C15S 101(2) . . ?

loop_
_geom_bond_atom_site_label_1
_geom_bond_atom_site_label_2
_geom_bond_distance
_geom_bond_site_symmetry_2
_geom_bond_publ_flag
Mn1 N1 2.242(4) . ?
Mn1 N2 2.259(4) . ?
Mn1 S7 2.3628(12) . ?
Mn1 S8 2.3677(12) . ?
Mn2 S7 2.4066(12) . ?
Mn2 S1 2.4227(12) . ?
Mn2 S2 2.4686(12) . ?
Mn2 S9 2.5010(12) . ?
Mn2 Mn5 2.9730(9) . ?
Mn2 Mn3 3.0859(9) . ?
Mn3 S3 2.4166(12) . ?
Mn3 S8 2.4178(12) . ?
Mn3 S2 2.4729(12) . ?
Mn3 S9 2.5057(12) . ?
Mn3 Mn4 2.9636(9) . ?
Mn4 S4 2.4079(12) . ?
Mn4 S8 2.4120(12) . ?
Mn4 S5 2.4557(13) . ?
Mn4 S9 2.5027(12) . ?
Mn4 Mn5 3.0831(9) . ?
Mn5 S7 2.4137(12) . ?
Mn5 S6 2.4154(12) . ?
Mn5 S5 2.4621(13) . ?
Mn5 S9 2.5067(12) . ?
S1 Si1 2.1275(17) . ?
S1 Li1 2.513(8) . ?
S2 Si2 2.1496(16) . ?
S3 Si3 2.1180(17) . ?
S3 Li2 2.478(8) . ?
S4 Si4 2.1250(18) . ?
S4 Li2 2.495(8) . ?
S5 Si5 2.1523(17) . ?
S6 Si6 2.1198(17) . ?
S6 Li1 2.494(8) . ?
Si1 C1 1.866(5) . ?
Si1 C2 1.865(6) . ?
Si1 C3 1.874(5) . ?
Si2 C4 1.851(4) . ?
Si2 C6 1.860(5) . ?
Si2 C5 1.866(5) . ?
Si3 C8 1.861(5) . ?
Si3 C9 1.867(5) . ?
Si3 C7 1.871(5) . ?
Si4 C12 1.861(6) . ?
Si4 C11 1.869(5) . ?
Si4 C10 1.875(5) . ?
Si5 C13 1.859(5) . ?
Si5 C14 1.863(5) . ?
Si5 C15 1.873(5) . ?
Si6 C17 1.866(5) . ?
Si6 C16 1.862(6) . ?
Si6 C18 1.873(5) . ?
Li1 N4 2.120(8) . ?
Li1 N3 2.141(8) . ?
Li1 C28A 2.757(14) . ?
Li1 C28 2.781(12) . ?
Li2 N6 2.129(8) . ?
Li2 N5 2.149(8) . ?
N1 C20 1.464(6) . ?
N1 C19 1.477(6) . ?
N1 C21 1.479(6) . ?
N2 C23 1.459(6) . ?
N2 C24 1.483(6) . ?
N2 C22 1.496(6) . ?
N3 C25 1.453(6) . ?
N3 C26 1.469(6) . ?
N3 C27 1.478(10) . ?
N3 C27A 1.500(14) . ?
N4 C29 1.431(10) . ?
N4 C30A 1.441(14) . ?
N4 C28A 1.484(13) . ?
N4 C28 1.502(10) . ?
N4 C30 1.500(11) . ?
N4 C29A 1.549(15) . ?
N5 C32 1.446(10) . ?
N5 C33A 1.449(16) . ?
N5 C31 1.456(10) . ?
N5 C32A 1.491(16) . ?
N5 C33 1.493(8) . ?
N5 C31A 1.505(18) . ?
N6 C36A 1.40(2) . ?
N6 C36 1.480(10) . ?
N6 C35 1.486(10) . ?
N6 C34 1.489(9) . ?
N6 C35A 1.51(2) . ?
N6 C34A 1.542(18) . ?
C21 C22 1.502(7) . ?
C27 C28 1.509(12) . ?
C27A C28A 1.540(19) . ?
C33 C34 1.536(11) . ?
C33A C34A 1.56(2) . ?
C1S C2S 1.77(2) . ?
C2S C3S 1.20(2) . ?
C3S C4S 1.56(3) . ?
C3S C5S 1.76(3) . ?
C4S C5S 1.26(2) . ?
C5S C6S 1.83(3) . ?
C7S C8S 1.514(12) . ?
C8S C9S 1.605(12) . ?
C9S C9S 1.486(16) 3_576 ?
C10S C11S 1.32(3) . ?
C11S C12S 1.36(4) . ?
C11S C13S 1.86(3) . ?
C12S C14S 1.53(3) . ?
C12S C13S 1.78(3) . ?
C14S C15S 1.62(2) . ?
